data_4132996
loop_
_publ_author_name
'Rathnayake, Asanka S.'
'Fraser, Hector W. L.'
'Brechin, Euan K.'
'Dalgarno, Scott J.'
'Baumeister, Jakob E.'
'Rungthanaphatsophon, Pokpong'
'Walensky, Justin R.'
'Barnes, Charles L.'
'Atwood, Jerry L.'

_publ_section_title
;
 Oxidation State Distributions Provide Insight into Parameters Directing
 the Assembly of Metal-Organic Nanocapsules.
;
_journal_issue 40
_journal_name_full 'Journal of the American Chemical Society'
_journal_page_first 13022
_journal_page_last 13027
_journal_paper_doi 10.1021/jacs.8b07775
_journal_volume 140
_journal_year 2018
_chemical_formula_moiety 'C288 H312 Cl8 Mn24 O102'
_chemical_formula_sum 'C288 H312 Cl8 Mn24 O102'
_chemical_formula_weight 7007.52
_space_group_crystal_system trigonal
_space_group_IT_number 167
_space_group_name_Hall '-R 3 2"c'
_space_group_name_H-M_alt 'R -3 c :H'
_atom_sites_solution_hydrogens geom
_audit_creation_method SHELXL-2014/7
_cell_angle_alpha 90
_cell_angle_beta 90
_cell_angle_gamma 120
_cell_formula_units_Z 6
_cell_length_a 42.3190(8)
_cell_length_b 42.3190(8)
_cell_length_c 43.0661(13)
_cell_measurement_reflns_used 9945
_cell_measurement_temperature 100(2)
_cell_measurement_theta_max 50.73
_cell_measurement_theta_min 2.38
_cell_volume 66794(3)
_computing_cell_refinement 'APEX2 (Bruker AXS, 2008)'
_computing_data_collection 'APEX2 (Bruker AXS, 2008)'
_computing_data_reduction 'APEX2 (Bruker AXS, 2008)'
_computing_molecular_graphics 'X-SEED, Barbour, 2001'
_computing_publication_material 'CIFTAB (Sheldrick, 2013)'
_computing_structure_refinement 'SHELXL-2013 (Sheldrick, 2013)'
_computing_structure_solution 'SHELXS-2013 (Sheldrick, 2013)'
_diffrn_ambient_temperature 100(2)
_diffrn_measured_fraction_theta_full 0.990
_diffrn_measured_fraction_theta_max 0.990
_diffrn_measurement_device_type 'Bruker APEXII CCD area detector'
_diffrn_measurement_method 'omega scans'
_diffrn_radiation_probe x-ray
_diffrn_radiation_type CuK\a
_diffrn_radiation_wavelength 1.54178
_diffrn_reflns_av_R_equivalents 0.2775
_diffrn_reflns_av_unetI/netI 0.1248
_diffrn_reflns_Laue_measured_fraction_full 0.990
_diffrn_reflns_Laue_measured_fraction_max 0.990
_diffrn_reflns_limit_h_max 46
_diffrn_reflns_limit_h_min -45
_diffrn_reflns_limit_k_max 46
_diffrn_reflns_limit_k_min -46
_diffrn_reflns_limit_l_max 46
_diffrn_reflns_limit_l_min -47
_diffrn_reflns_number 94686
_diffrn_reflns_point_group_measured_fraction_full 0.990
_diffrn_reflns_point_group_measured_fraction_max 0.990
_diffrn_reflns_theta_full 59.226
_diffrn_reflns_theta_max 59.226
_diffrn_reflns_theta_min 4.469
_diffrn_source 'Incoatec IMuS microfocus Cu tube'
_diffrn_standards_decay_% 0.0
_exptl_absorpt_coefficient_mu 6.265
_exptl_absorpt_correction_T_max 0.26
_exptl_absorpt_correction_T_min 0.08
_exptl_absorpt_correction_type multi-scan
_exptl_absorpt_process_details
;
 Data were corrected for decay and absorption using the program SADABS 
 (Sheldrick, G. M. (2003). SADABS. Version 2.10. University of
 G\"ottingen, Germany).
;
_exptl_crystal_colour Brown
_exptl_crystal_density_diffrn 1.045
_exptl_crystal_description Prism
_exptl_crystal_F_000 21552
_exptl_crystal_size_max 0.500
_exptl_crystal_size_mid 0.400
_exptl_crystal_size_min 0.300
_refine_diff_density_max 1.093
_refine_diff_density_min -0.976
_refine_diff_density_rms 0.106
_refine_ls_extinction_method none
_refine_ls_goodness_of_fit_ref 1.238
_refine_ls_hydrogen_treatment constr
_refine_ls_matrix_type full
_refine_ls_number_parameters 591
_refine_ls_number_reflns 10671
_refine_ls_number_restraints 8
_refine_ls_restrained_S_all 1.238
_refine_ls_R_factor_all 0.2219
_refine_ls_R_factor_gt 0.1329
_refine_ls_shift/su_max 0.008
_refine_ls_shift/su_mean 0.000
_refine_ls_structure_factor_coef Fsqd
_refine_ls_weighting_details 'w=1/[\s^2^(Fo^2^)+(0.2000P)^2^] where P=(Fo^2^+2Fc^2^)/3'
_refine_ls_weighting_scheme calc
_refine_ls_wR_factor_gt 0.3480
_refine_ls_wR_factor_ref 0.4024
_reflns_Friedel_coverage 0.000
_reflns_number_gt 5012
_reflns_number_total 10671
_reflns_threshold_expression 'I > 2\s(I)'
_cod_data_source_file ja8b07775_si_003.cif
_cod_data_source_block ar563_sq
_cod_original_sg_symbol_H-M 'R -3 c'
_cod_database_code 4132996
_shelx_shelxl_version_number 2014/7
_shelx_space_group_comment
;
The symmetry employed for this shelxl refinement is uniquely defined
by the following loop, which should always be used as a source of
symmetry information in preference to the above space-group names.
They are only intended as comments.
;
_shelx_estimated_absorpt_t_min 0.146
_shelx_estimated_absorpt_t_max 0.255

loop_
_space_group_symop_operation_xyz
'x, y, z'
'-y, x-y, z'
'-x+y, -x, z'
'x-y, -y, -z+1/2'
'-x, -x+y, -z+1/2'
'y, x, -z+1/2'
'x+2/3, y+1/3, z+1/3'
'-y+2/3, x-y+1/3, z+1/3'
'-x+y+2/3, -x+1/3, z+1/3'
'x-y+2/3, -y+1/3, -z+5/6'
'-x+2/3, -x+y+1/3, -z+5/6'
'y+2/3, x+1/3, -z+5/6'
'x+1/3, y+2/3, z+2/3'
'-y+1/3, x-y+2/3, z+2/3'
'-x+y+1/3, -x+2/3, z+2/3'
'x-y+1/3, -y+2/3, -z+7/6'
'-x+1/3, -x+y+2/3, -z+7/6'
'y+1/3, x+2/3, -z+7/6'
'-x, -y, -z'
'y, -x+y, -z'
'x-y, x, -z'
'-x+y, y, z-1/2'
'x, x-y, z-1/2'
'-y, -x, z-1/2'
'-x+2/3, -y+1/3, -z+1/3'
'y+2/3, -x+y+1/3, -z+1/3'
'x-y+2/3, x+1/3, -z+1/3'
'-x+y+2/3, y+1/3, z-1/6'
'x+2/3, x-y+1/3, z-1/6'
'-y+2/3, -x+1/3, z-1/6'
'-x+1/3, -y+2/3, -z+2/3'
'y+1/3, -x+y+2/3, -z+2/3'
'x-y+1/3, x+2/3, -z+2/3'
'-x+y+1/3, y+2/3, z+1/6'
'x+1/3, x-y+2/3, z+1/6'
'-y+1/3, -x+2/3, z+1/6'

loop_
_atom_site_label
_atom_site_type_symbol
_atom_site_fract_x
_atom_site_fract_y
_atom_site_fract_z
_atom_site_U_iso_or_equiv
_atom_site_adp_type
_atom_site_occupancy
_atom_site_site_symmetry_order
_atom_site_calc_flag
_atom_site_refinement_flags_posn
_atom_site_refinement_flags_adp
_atom_site_refinement_flags_occupancy
Mn3 Mn 0.28061(5) 0.78199(5) 0.55862(4) 0.0773(6) Uani 1 1 d . . .
Mn1 Mn 0.42898(6) 0.87253(6) 0.69928(5) 0.0956(8) Uani 1 1 d . . .
Mn2 Mn 0.32111(6) 0.83867(6) 0.63418(5) 0.0991(8) Uani 1 1 d . . .
Mn4 Mn 0.31581(5) 0.70496(5) 0.53362(4) 0.0759(6) Uani 1 1 d . . .
Cl1I Cl 0.30278(9) 0.73281(9) 0.57810(7) 0.0890(10) Uani 1 1 d . . .
O4 O 0.37427(19) 0.87295(17) 0.61912(19) 0.072(2) Uani 1 1 d . . .
O11 O 0.51968(19) 0.7607(2) 0.58678(18) 0.075(2) Uani 1 1 d . . .
O12 O 0.54182(18) 0.82496(18) 0.6187(2) 0.078(2) Uani 1 1 d . . .
O6 O 0.3200(2) 0.8013(2) 0.53002(17) 0.078(2) Uani 1 1 d . . .
O3 O 0.4283(2) 0.8878(2) 0.65132(18) 0.082(2) Uani 1 1 d . . .
O5 O 0.3155(2) 0.8180(2) 0.58702(18) 0.078(2) Uani 1 1 d . . .
O9 O 0.4347(2) 0.7326(2) 0.50733(18) 0.088(2) Uani 1 1 d . . .
O1 O 0.5239(2) 0.8615(2) 0.65091(18) 0.088(2) Uani 1 1 d . . .
O7 O 0.3402(2) 0.7590(2) 0.50763(19) 0.091(2) Uani 1 1 d . . .
O2 O 0.4695(2) 0.8651(2) 0.6796(2) 0.098(3) Uani 1 1 d . . .
O10 O 0.49688(19) 0.7505(2) 0.52921(17) 0.074(2) Uani 1 1 d . . .
C10 C 0.3781(4) 0.8665(4) 0.5880(3) 0.078(4) Uani 1 1 d . . .
O3O O 0.2635(2) 0.8205(2) 0.5414(2) 0.112(3) Uani 1 1 d . . .
O2I O 0.3361(3) 0.7903(3) 0.6455(2) 0.138(4) Uani 1 1 d . . .
O8 O 0.3660(2) 0.7143(2) 0.51613(18) 0.085(2) Uani 1 1 d . . .
C26 C 0.5314(3) 0.8221(4) 0.5874(3) 0.070(3) Uani 1 1 d . . .
C15 C 0.4387(3) 0.8204(3) 0.4916(2) 0.072(3) Uani 1 1 d . . .
H15 H 0.4560 0.8448 0.4862 0.087 Uiso 1 1 calc R U .
O1I O 0.3902(3) 0.8080(3) 0.6888(3) 0.141(4) Uani 1 1 d . . .
C27 C 0.5341(3) 0.8532(3) 0.5727(3) 0.076(3) Uani 1 1 d . . .
O1O O 0.4678(3) 0.9301(3) 0.7124(3) 0.141(4) Uani 1 1 d . . .
C2 C 0.5167(3) 0.8900(3) 0.6045(3) 0.067(3) Uani 1 1 d . . .
C20 C 0.4506(4) 0.7956(4) 0.4953(2) 0.084(4) Uani 1 1 d . . .
C19 C 0.4267(3) 0.7606(4) 0.5021(3) 0.072(3) Uani 1 1 d . . .
C4 C 0.4779(3) 0.8764(3) 0.6501(3) 0.075(3) Uani 1 1 d . . .
C12 C 0.3512(4) 0.8298(3) 0.5411(3) 0.069(3) Uani 1 1 d . . .
C9 C 0.4115(3) 0.8869(3) 0.5715(3) 0.069(3) Uani 1 1 d . . .
C13 C 0.3843(4) 0.8491(4) 0.5257(3) 0.079(4) Uani 1 1 d . . .
C17 C 0.3782(4) 0.7725(4) 0.5030(3) 0.080(3) Uani 1 1 d . . .
C7 C 0.4433(3) 0.9181(3) 0.5887(3) 0.082(4) Uani 1 1 d D . .
H7 H 0.4325 0.9264 0.6053 0.098 Uiso 1 1 calc R U .
C22 C 0.5214(3) 0.8469(3) 0.5419(3) 0.082(4) Uani 1 1 d . . .
H22 H 0.5213 0.8664 0.5312 0.099 Uiso 1 1 calc R U .
C16 C 0.4034(4) 0.8114(3) 0.4954(2) 0.076(3) Uani 1 1 d . . .
C1 C 0.4960(3) 0.9039(3) 0.5914(3) 0.081(4) Uani 1 1 d . . .
H1 H 0.5027 0.9138 0.5711 0.097 Uiso 1 1 calc R U .
C25 C 0.5192(3) 0.7890(3) 0.5732(3) 0.077(3) Uani 1 1 d . . .
C3 C 0.5059(3) 0.8755(3) 0.6357(3) 0.073(3) Uani 1 1 d . . .
C14 C 0.3884(3) 0.8376(3) 0.4933(3) 0.089(4) Uani 1 1 d D . .
H14 H 0.3635 0.8237 0.4841 0.107 Uiso 1 1 calc R U .
C8 C 0.4148(3) 0.8781(3) 0.5426(3) 0.075(3) Uani 1 1 d . . .
H8 H 0.4378 0.8912 0.5326 0.090 Uiso 1 1 calc R U .
O2O O 0.3052(3) 0.8798(3) 0.6208(3) 0.148(4) Uani 1 1 d . . .
C28 C 0.5480(3) 0.8893(3) 0.5898(3) 0.076(3) Uani 1 1 d D . .
H28 H 0.5646 0.8902 0.6068 0.092 Uiso 1 1 calc R U .
C11 C 0.3484(3) 0.8382(3) 0.5724(4) 0.078(4) Uani 1 1 d . . .
C5 C 0.4570(3) 0.8897(3) 0.6353(3) 0.067(3) Uani 1 1 d . . .
C21 C 0.4921(3) 0.8072(3) 0.4932(3) 0.088(4) Uani 1 1 d D . .
H21 H 0.4930 0.7857 0.4847 0.106 Uiso 1 1 calc R U .
C24 C 0.5081(3) 0.7842(4) 0.5413(3) 0.078(3) Uani 1 1 d . . .
C6 C 0.4664(3) 0.9047(3) 0.6052(3) 0.076(3) Uani 1 1 d . . .
C29 C 0.4666(3) 0.9510(3) 0.5686(3) 0.087(4) Uani 1 1 d D . .
H29A H 0.4877 0.9690 0.5809 0.104 Uiso 1 1 calc R U .
H29B H 0.4761 0.9434 0.5509 0.104 Uiso 1 1 calc R U .
C23 C 0.5091(3) 0.8141(4) 0.5258(3) 0.074(3) Uani 1 1 d . . .
C18 C 0.3911(4) 0.7506(3) 0.5066(3) 0.074(3) Uani 1 1 d . . .
C30 C 0.4463(3) 0.9691(3) 0.5562(3) 0.097(4) Uani 1 1 d D . .
H30A H 0.4273 0.9520 0.5416 0.116 Uiso 1 1 calc R U .
H30B H 0.4337 0.9732 0.5737 0.116 Uiso 1 1 calc R U .
C39 C 0.5144(4) 0.8391(4) 0.4710(3) 0.124(5) Uani 1 1 d D . .
H39A H 0.5025 0.8329 0.4504 0.149 Uiso 1 1 calc R U .
H39B H 0.5139 0.8609 0.4788 0.149 Uiso 1 1 calc R U .
C34 C 0.4111(4) 0.8707(4) 0.4723(3) 0.123(6) Uani 1 1 d D . .
H34A H 0.4348 0.8870 0.4824 0.148 Uiso 1 1 calc R U .
H34B H 0.4161 0.8622 0.4524 0.148 Uiso 1 1 calc R U .
C44 C 0.5700(3) 0.9218(3) 0.5686(3) 0.105(5) Uani 1 1 d D . .
H44A H 0.5547 0.9193 0.5503 0.126 Uiso 1 1 calc R U .
H44B H 0.5746 0.9442 0.5798 0.126 Uiso 1 1 calc R U .
C32 C 0.4503(4) 1.0215(4) 0.5271(4) 0.125(5) Uani 1 1 d . . .
H32A H 0.4375 1.0267 0.5438 0.149 Uiso 1 1 calc R U .
H32B H 0.4319 1.0048 0.5120 0.149 Uiso 1 1 calc R U .
C31 C 0.4692(4) 1.0045(4) 0.5400(4) 0.128(6) Uani 1 1 d . . .
H31A H 0.4876 1.0217 0.5549 0.153 Uiso 1 1 calc R U .
H31B H 0.4826 1.0004 0.5230 0.153 Uiso 1 1 calc R U .
C35 C 0.3920(4) 0.8916(4) 0.4659(4) 0.123(5) Uani 1 1 d D . .
H35A H 0.3844 0.8973 0.4859 0.147 Uiso 1 1 calc R U .
H35B H 0.3696 0.8759 0.4538 0.147 Uiso 1 1 calc R U .
C40 C 0.5519(4) 0.8483(5) 0.4674(4) 0.180(9) Uani 1 1 d D . .
H40A H 0.5645 0.8692 0.4529 0.216 Uiso 1 1 calc R U .
H40B H 0.5645 0.8555 0.4877 0.216 Uiso 1 1 calc R U .
C45 C 0.6040(5) 0.9270(7) 0.5578(6) 0.250 Uiso 1 1 d D U .
H45A H 0.5987 0.9107 0.5396 0.300 Uiso 1 1 calc R U .
H45B H 0.6136 0.9177 0.5742 0.300 Uiso 1 1 calc R U .
C33 C 0.4784(5) 1.0588(4) 0.5100(5) 0.188(9) Uani 1 1 d . . .
H33A H 0.4650 1.0701 0.5013 0.282 Uiso 1 1 calc R U .
H33B H 0.4964 1.0754 0.5250 0.282 Uiso 1 1 calc R U .
H33C H 0.4908 1.0536 0.4933 0.282 Uiso 1 1 calc R U .
C36 C 0.4150(6) 0.9273(5) 0.4479(5) 0.173(8) Uani 1 1 d . . .
H36A H 0.4371 0.9430 0.4604 0.208 Uiso 1 1 calc R U .
H36B H 0.4232 0.9215 0.4283 0.208 Uiso 1 1 calc R U .
C37 C 0.3981(8) 0.9477(6) 0.4406(6) 0.234(14) Uani 1 1 d . . .
H37A H 0.3854 0.9496 0.4592 0.280 Uiso 1 1 calc R U .
H37B H 0.3797 0.9351 0.4241 0.280 Uiso 1 1 calc R U .
C46 C 0.6383(9) 0.9681(8) 0.5475(7) 0.250 Uiso 1 1 d . U .
H46A H 0.6376 0.9889 0.5574 0.300 Uiso 1 1 calc R U .
H46B H 0.6628 0.9708 0.5490 0.300 Uiso 1 1 calc R U .
C38 C 0.4246(11) 0.9835(9) 0.4302(8) 0.38(3) Uani 1 1 d . . .
H38A H 0.4123 0.9973 0.4252 0.563 Uiso 1 1 calc R U .
H38B H 0.4426 0.9962 0.4466 0.563 Uiso 1 1 calc R U .
H38C H 0.4369 0.9816 0.4116 0.563 Uiso 1 1 calc R U .
C47 C 0.6239(8) 0.9599(8) 0.5195(7) 0.250 Uiso 1 1 d . U .
H47A H 0.6013 0.9613 0.5177 0.300 Uiso 1 1 calc R U .
H47B H 0.6195 0.9359 0.5122 0.300 Uiso 1 1 calc R U .
C48 C 0.6628(8) 0.9980(7) 0.5004(6) 0.250 Uiso 1 1 d . U .
H48A H 0.6580 0.9974 0.4781 0.375 Uiso 1 1 calc R U .
H48B H 0.6667 1.0210 0.5091 0.375 Uiso 1 1 calc R U .
H48C H 0.6847 0.9960 0.5037 0.375 Uiso 1 1 calc R U .
C41 C 0.5530(8) 0.8178(8) 0.4555(8) 0.250 Uiso 1 1 d . U .
H41A H 0.5345 0.8052 0.4391 0.300 Uiso 1 1 calc R U .
H41B H 0.5498 0.8002 0.4720 0.300 Uiso 1 1 calc R U .
C42 C 0.6019(8) 0.8420(8) 0.4390(7) 0.250 Uiso 1 1 d . U .
H42A H 0.6017 0.8400 0.4161 0.300 Uiso 1 1 calc R U .
H42B H 0.6153 0.8681 0.4449 0.300 Uiso 1 1 calc R U .
C43 C 0.6203(8) 0.8188(8) 0.4557(6) 0.250 Uiso 1 1 d . U .
H43A H 0.6456 0.8291 0.4488 0.375 Uiso 1 1 calc R U .
H43B H 0.6197 0.8209 0.4784 0.375 Uiso 1 1 calc R U .
H43C H 0.6063 0.7931 0.4497 0.375 Uiso 1 1 calc R U .
Cl2 Cl 0.3333 0.6667 0.57439(12) 0.0820(15) Uiso 1 3 d S . P

loop_
_atom_site_aniso_label
_atom_site_aniso_U_11
_atom_site_aniso_U_22
_atom_site_aniso_U_33
_atom_site_aniso_U_23
_atom_site_aniso_U_13
_atom_site_aniso_U_12
Mn3 0.0729(13) 0.0742(13) 0.0863(14) 0.0092(10) -0.0014(10) 0.0379(11)
Mn1 0.0879(15) 0.1184(18) 0.0998(16) 0.0308(13) 0.0210(12) 0.0661(14)
Mn2 0.0720(14) 0.0978(16) 0.1005(16) -0.0142(12) 0.0180(11) 0.0222(12)
Mn4 0.0775(13) 0.0782(13) 0.0717(12) 0.0070(10) 0.0013(10) 0.0388(11)
Cl1I 0.097(2) 0.094(2) 0.090(2) 0.0087(17) -0.0048(17) 0.0575(19)
O4 0.072(5) 0.044(4) 0.097(6) 0.015(4) 0.009(4) 0.028(4)
O11 0.069(5) 0.064(5) 0.087(5) 0.015(4) 0.008(4) 0.030(4)
O12 0.048(4) 0.055(5) 0.112(7) 0.015(4) 0.011(4) 0.013(4)
O6 0.083(6) 0.089(6) 0.068(5) 0.015(4) 0.000(4) 0.048(5)
O3 0.069(5) 0.078(5) 0.102(6) 0.034(4) 0.027(5) 0.039(4)
O5 0.080(6) 0.065(5) 0.101(6) 0.006(4) 0.013(5) 0.045(5)
O9 0.088(6) 0.097(6) 0.081(5) 0.002(5) 0.009(4) 0.048(5)
O1 0.092(6) 0.085(6) 0.097(6) 0.012(5) -0.005(5) 0.051(5)
O7 0.073(6) 0.091(6) 0.102(6) 0.004(5) 0.003(5) 0.036(5)
O2 0.113(7) 0.119(7) 0.087(6) 0.032(5) 0.027(5) 0.075(6)
O10 0.071(5) 0.067(5) 0.077(5) 0.009(4) 0.013(4) 0.028(4)
C10 0.101(11) 0.081(9) 0.078(9) 0.028(8) 0.018(8) 0.064(9)
O3O 0.112(7) 0.103(7) 0.139(8) 0.003(6) -0.019(6) 0.067(6)
O2I 0.150(9) 0.089(7) 0.148(9) -0.004(6) 0.022(7) 0.038(7)
O8 0.087(6) 0.097(6) 0.083(5) 0.012(5) 0.007(4) 0.054(5)
C26 0.059(7) 0.076(9) 0.060(8) 0.010(7) 0.016(6) 0.023(7)
C15 0.072(9) 0.079(8) 0.069(8) 0.031(6) 0.016(6) 0.040(7)
O1I 0.191(11) 0.108(7) 0.152(9) 0.028(6) 0.037(8) 0.095(8)
C27 0.056(7) 0.079(10) 0.088(10) 0.032(8) 0.024(7) 0.029(7)
O1O 0.130(8) 0.130(9) 0.156(9) 0.026(7) 0.025(7) 0.061(7)
C2 0.050(7) 0.040(6) 0.099(9) 0.011(6) 0.016(7) 0.013(5)
C20 0.081(10) 0.103(11) 0.055(7) 0.017(7) 0.016(6) 0.035(9)
C19 0.065(9) 0.071(9) 0.073(8) 0.007(6) 0.015(6) 0.028(8)
C4 0.069(8) 0.065(8) 0.072(8) 0.025(6) 0.008(7) 0.019(7)
C12 0.096(10) 0.064(8) 0.053(8) 0.008(6) -0.005(7) 0.045(8)
C9 0.055(8) 0.057(7) 0.094(10) 0.030(7) 0.009(7) 0.028(7)
C13 0.086(9) 0.084(9) 0.073(9) 0.042(8) 0.028(8) 0.046(8)
C17 0.092(10) 0.081(9) 0.066(8) 0.022(6) 0.009(7) 0.042(9)
C7 0.065(8) 0.069(8) 0.111(10) 0.047(7) 0.031(7) 0.034(7)
C22 0.061(8) 0.069(9) 0.102(11) 0.050(8) 0.048(7) 0.022(7)
C16 0.087(10) 0.077(9) 0.058(7) 0.006(6) 0.001(6) 0.037(8)
C1 0.057(8) 0.070(8) 0.096(9) 0.032(7) 0.012(7) 0.016(7)
C25 0.050(7) 0.064(9) 0.094(10) 0.015(8) 0.019(7) 0.012(6)
C3 0.058(8) 0.066(8) 0.093(9) 0.008(7) 0.014(7) 0.028(6)
C14 0.107(10) 0.089(9) 0.060(8) 0.039(7) 0.017(7) 0.040(8)
C8 0.080(9) 0.054(8) 0.085(10) 0.020(7) 0.013(8) 0.029(7)
O2O 0.117(8) 0.123(8) 0.201(11) -0.047(8) -0.016(8) 0.058(7)
C28 0.041(6) 0.044(7) 0.111(9) 0.022(7) 0.014(6) -0.003(5)
C11 0.050(8) 0.042(7) 0.130(12) 0.010(8) -0.007(8) 0.014(6)
C5 0.059(7) 0.049(7) 0.085(8) 0.020(6) 0.003(7) 0.020(6)
C21 0.095(10) 0.110(10) 0.056(8) 0.035(7) 0.024(7) 0.050(8)
C24 0.055(7) 0.097(11) 0.088(10) 0.030(9) 0.025(7) 0.041(7)
C6 0.066(8) 0.059(7) 0.099(10) 0.015(7) 0.016(7) 0.028(6)
C29 0.090(9) 0.067(8) 0.118(10) 0.035(7) 0.013(7) 0.050(7)
C23 0.065(8) 0.082(9) 0.081(9) 0.025(8) 0.033(7) 0.041(7)
C18 0.076(9) 0.069(9) 0.082(8) 0.018(6) 0.005(7) 0.040(8)
C30 0.092(9) 0.085(9) 0.108(10) 0.053(8) 0.034(8) 0.040(8)
C39 0.118(13) 0.138(13) 0.096(11) 0.039(10) 0.028(9) 0.048(11)
C34 0.135(13) 0.110(11) 0.083(10) 0.049(9) 0.025(9) 0.031(10)
C44 0.067(8) 0.108(11) 0.147(12) 0.035(9) 0.038(8) 0.050(8)
C32 0.127(13) 0.093(11) 0.132(13) 0.038(9) 0.021(10) 0.039(10)
C31 0.127(12) 0.103(11) 0.176(15) 0.084(11) 0.042(11) 0.074(10)
C35 0.133(13) 0.139(13) 0.124(12) 0.054(10) 0.009(10) 0.088(12)
C40 0.115(15) 0.19(2) 0.145(16) 0.036(14) 0.076(13) 0.011(14)
C33 0.177(18) 0.104(13) 0.27(2) 0.135(15) 0.080(16) 0.064(13)
C36 0.19(2) 0.164(18) 0.181(18) 0.111(15) 0.083(15) 0.105(16)
C37 0.30(3) 0.18(2) 0.27(3) 0.16(2) 0.16(2) 0.15(2)
C38 0.51(6) 0.28(4) 0.46(5) 0.23(4) 0.27(5) 0.28(4)

loop_
_atom_type_symbol
_atom_type_description
_atom_type_scat_dispersion_real
_atom_type_scat_dispersion_imag
_atom_type_scat_source
C C 0.0181 0.0091 'International Tables Vol C Tables 4.2.6.8 and 6.1.1.4'
H H 0.0000 0.0000 'International Tables Vol C Tables 4.2.6.8 and 6.1.1.4'
O O 0.0492 0.0322 'International Tables Vol C Tables 4.2.6.8 and 6.1.1.4'
Cl Cl 0.3639 0.7018 'International Tables Vol C Tables 4.2.6.8 and 6.1.1.4'
Mn Mn -0.5299 2.8052 'International Tables Vol C Tables 4.2.6.8 and 6.1.1.4'

loop_
_geom_angle_atom_site_label_1
_geom_angle_atom_site_label_2
_geom_angle_atom_site_label_3
_geom_angle
_geom_angle_site_symmetry_1
_geom_angle_site_symmetry_3
O6 Mn3 O10 91.2(4) . 2_665
O6 Mn3 O5 84.9(3) . .
O10 Mn3 O5 175.5(3) 2_665 .
O6 Mn3 O11 176.1(3) . 2_665
O10 Mn3 O11 85.7(3) 2_665 2_665
O5 Mn3 O11 98.1(3) . 2_665
O6 Mn3 O3O 90.4(3) . .
O10 Mn3 O3O 90.5(3) 2_665 .
O5 Mn3 O3O 91.8(3) . .
O11 Mn3 O3O 92.0(3) 2_665 .
O6 Mn3 Cl1I 88.0(2) . .
O10 Mn3 Cl1I 88.1(2) 2_665 .
O5 Mn3 Cl1I 89.4(2) . .
O11 Mn3 Cl1I 89.6(2) 2_665 .
O3O Mn3 Cl1I 177.9(3) . .
O2 Mn1 O12 172.4(4) . 27_556
O2 Mn1 O3 77.8(3) . .
O12 Mn1 O3 97.9(3) 27_556 .
O2 Mn1 O11 103.1(3) . 27_556
O12 Mn1 O11 80.6(3) 27_556 27_556
O3 Mn1 O11 175.3(3) . 27_556
O2 Mn1 O1O 93.2(4) . .
O12 Mn1 O1O 93.2(3) 27_556 .
O3 Mn1 O1O 91.7(4) . .
O11 Mn1 O1O 92.8(4) 27_556 .
O2 Mn1 O1I 84.2(4) . .
O12 Mn1 O1I 89.8(3) 27_556 .
O3 Mn1 O1I 93.2(3) . .
O11 Mn1 O1I 82.4(3) 27_556 .
O1O Mn1 O1I 173.9(4) . .
O2 Mn2 O4 172.9(4) 27_556 .
O2 Mn2 O5 102.6(3) 27_556 .
O4 Mn2 O5 81.5(3) . .
O2 Mn2 O1 78.1(3) 27_556 27_556
O4 Mn2 O1 97.4(3) . 27_556
O5 Mn2 O1 175.7(3) . 27_556
O2 Mn2 O2O 94.5(4) 27_556 .
O4 Mn2 O2O 91.0(3) . .
O5 Mn2 O2O 93.2(4) . .
O1 Mn2 O2O 91.0(4) 27_556 .
O2 Mn2 O2I 84.6(4) 27_556 .
O4 Mn2 O2I 90.2(3) . .
O5 Mn2 O2I 82.8(3) . .
O1 Mn2 O2I 93.0(3) 27_556 .
O2O Mn2 O2I 175.7(4) . .
O8 Mn4 O8 95.1(5) . 2_665
O8 Mn4 O7 74.0(3) . .
O8 Mn4 O7 129.0(3) 2_665 .
O8 Mn4 O9 128.8(3) . 2_665
O8 Mn4 O9 73.7(3) 2_665 2_665
O7 Mn4 O9 75.8(3) . 2_665
O8 Mn4 Cl1I 129.8(3) . .
O8 Mn4 Cl1I 129.4(3) 2_665 .
O7 Mn4 Cl1I 90.0(2) . .
O9 Mn4 Cl1I 90.1(2) 2_665 .
O8 Mn4 Cl2 78.1(2) . .
O8 Mn4 Cl2 78.0(2) 2_665 .
O7 Mn4 Cl2 142.2(2) . .
O9 Mn4 Cl2 141.9(2) 2_665 .
Cl1I Mn4 Cl2 88.62(12) . .
Mn4 Cl1I Mn3 111.22(12) . .
C10 O4 Mn2 110.7(7) . .
C25 O11 Mn3 110.8(8) . 3_565
C25 O11 Mn1 107.4(8) . 26_456
Mn3 O11 Mn1 141.7(4) 3_565 26_456
C26 O12 Mn1 111.1(7) . 26_456
C12 O6 Mn3 114.2(7) . .
C5 O3 Mn1 111.0(6) . .
C11 O5 Mn3 109.6(8) . .
C11 O5 Mn2 107.9(8) . .
Mn3 O5 Mn2 142.5(4) . .
C19 O9 Mn4 112.7(7) . 3_565
C3 O1 Mn2 109.3(7) . 26_456
C17 O7 Mn4 109.1(7) . .
C4 O2 Mn1 115.3(8) . .
C4 O2 Mn2 112.6(7) . 26_456
Mn1 O2 Mn2 131.3(4) . 26_456
C24 O10 Mn3 111.5(7) . 3_565
O4 C10 C11 119.2(12) . .
O4 C10 C9 122.5(13) . .
C11 C10 C9 118.2(12) . .
C18 O8 Mn4 116.7(7) . .
C18 O8 Mn4 115.7(7) . 3_565
Mn4 O8 Mn4 119.5(4) . 3_565
C25 C26 O12 117.1(11) . .
C25 C26 C27 124.6(12) . .
O12 C26 C27 118.3(12) . .
C16 C15 C20 122.7(11) . .
C16 C15 H15 118.6 . .
C20 C15 H15 118.6 . .
C22 C27 C26 113.5(12) . .
C22 C27 C28 124.5(11) . .
C26 C27 C28 121.9(12) . .
C1 C2 C3 114.9(10) . .
C1 C2 C28 126.3(11) . .
C3 C2 C28 118.9(11) . .
C19 C20 C15 120.3(12) . .
C19 C20 C21 117.7(13) . .
C15 C20 C21 122.0(12) . .
C20 C19 C18 118.6(12) . .
C20 C19 O9 126.9(12) . .
C18 C19 O9 114.3(11) . .
O2 C4 C3 120.4(11) . .
O2 C4 C5 117.3(11) . .
C3 C4 C5 122.2(11) . .
O6 C12 C13 127.1(12) . .
O6 C12 C11 113.1(11) . .
C13 C12 C11 119.7(12) . .
C8 C9 C10 120.6(12) . .
C8 C9 C7 121.8(11) . .
C10 C9 C7 117.5(12) . .
C12 C13 C8 117.8(11) . .
C12 C13 C14 119.7(12) . .
C8 C13 C14 122.3(11) . .
C18 C17 O7 119.3(11) . .
C18 C17 C16 119.5(12) . .
O7 C17 C16 121.2(12) . .
C29 C7 C9 113.9(10) . .
C29 C7 C6 111.4(9) . .
C9 C7 C6 110.9(8) . .
C29 C7 H7 106.7 . .
C9 C7 H7 106.7 . .
C6 C7 H7 106.7 . .
C23 C22 C27 125.1(11) . .
C23 C22 H22 117.4 . .
C27 C22 H22 117.4 . .
C15 C16 C17 114.9(11) . .
C15 C16 C14 125.9(11) . .
C17 C16 C14 119.2(11) . .
C2 C1 C6 126.6(11) . .
C2 C1 H1 116.7 . .
C6 C1 H1 116.7 . .
O11 C25 C26 123.6(13) . .
O11 C25 C24 116.1(12) . .
C26 C25 C24 120.0(13) . .
O1 C3 C4 118.9(11) . .
O1 C3 C2 120.6(11) . .
C4 C3 C2 120.5(11) . .
C13 C14 C16 109.6(8) . .
C13 C14 C34 111.7(11) . .
C16 C14 C34 113.5(11) . .
C13 C14 H14 107.3 . .
C16 C14 H14 107.3 . .
C34 C14 H14 107.3 . .
C9 C8 C13 122.1(12) . .
C9 C8 H8 118.9 . .
C13 C8 H8 118.9 . .
C2 C28 C44 112.7(9) . .
C2 C28 C27 109.0(8) . .
C44 C28 C27 111.8(10) . .
C2 C28 H28 107.7 . .
C44 C28 H28 107.7 . .
C27 C28 H28 107.7 . .
O5 C11 C10 120.6(13) . .
O5 C11 C12 118.1(11) . .
C10 C11 C12 121.3(12) . .
O3 C5 C6 122.5(10) . .
O3 C5 C4 117.5(10) . .
C6 C5 C4 120.0(11) . .
C23 C21 C39 112.1(10) . .
C23 C21 C20 110.5(8) . .
C39 C21 C20 114.3(11) . .
C23 C21 H21 106.4 . .
C39 C21 H21 106.4 . .
C20 C21 H21 106.4 . .
O10 C24 C23 126.5(13) . .
O10 C24 C25 115.7(11) . .
C23 C24 C25 117.8(13) . .
C1 C6 C5 115.7(11) . .
C1 C6 C7 123.9(11) . .
C5 C6 C7 120.3(10) . .
C30 C29 C7 113.3(9) . .
C30 C29 H29A 108.9 . .
C7 C29 H29A 108.9 . .
C30 C29 H29B 108.9 . .
C7 C29 H29B 108.9 . .
H29A C29 H29B 107.7 . .
C22 C23 C24 118.8(12) . .
C22 C23 C21 123.3(12) . .
C24 C23 C21 117.4(12) . .
C17 C18 C19 123.9(12) . .
C17 C18 O8 116.6(11) . .
C19 C18 O8 119.4(11) . .
C31 C30 C29 115.3(10) . .
C31 C30 H30A 108.4 . .
C29 C30 H30A 108.4 . .
C31 C30 H30B 108.4 . .
C29 C30 H30B 108.4 . .
H30A C30 H30B 107.5 . .
C40 C39 C21 114.7(13) . .
C40 C39 H39A 108.6 . .
C21 C39 H39A 108.6 . .
C40 C39 H39B 108.6 . .
C21 C39 H39B 108.6 . .
H39A C39 H39B 107.6 . .
C35 C34 C14 111.9(11) . .
C35 C34 H34A 109.2 . .
C14 C34 H34A 109.2 . .
C35 C34 H34B 109.2 . .
C14 C34 H34B 109.2 . .
H34A C34 H34B 107.9 . .
C45 C44 C28 116.7(12) . .
C45 C44 H44A 108.1 . .
C28 C44 H44A 108.1 . .
C45 C44 H44B 108.1 . .
C28 C44 H44B 108.1 . .
H44A C44 H44B 107.3 . .
C31 C32 C33 110.5(13) . .
C31 C32 H32A 109.5 . .
C33 C32 H32A 109.5 . .
C31 C32 H32B 109.5 . .
C33 C32 H32B 109.5 . .
H32A C32 H32B 108.1 . .
C32 C31 C30 116.3(12) . .
C32 C31 H31A 108.2 . .
C30 C31 H31A 108.2 . .
C32 C31 H31B 108.2 . .
C30 C31 H31B 108.2 . .
H31A C31 H31B 107.4 . .
C34 C35 C36 114.3(13) . .
C34 C35 H35A 108.7 . .
C36 C35 H35A 108.7 . .
C34 C35 H35B 108.7 . .
C36 C35 H35B 108.7 . .
H35A C35 H35B 107.6 . .
C41 C40 C39 109.2(19) . .
C41 C40 H40A 109.8 . .
C39 C40 H40A 109.8 . .
C41 C40 H40B 109.8 . .
C39 C40 H40B 109.8 . .
H40A C40 H40B 108.3 . .
C44 C45 C46 122(2) . .
C44 C45 H45A 106.8 . .
C46 C45 H45A 106.8 . .
C44 C45 H45B 106.8 . .
C46 C45 H45B 106.8 . .
H45A C45 H45B 106.7 . .
C32 C33 H33A 109.5 . .
C32 C33 H33B 109.5 . .
H33A C33 H33B 109.5 . .
C32 C33 H33C 109.5 . .
H33A C33 H33C 109.5 . .
H33B C33 H33C 109.5 . .
C37 C36 C35 116.8(17) . .
C37 C36 H36A 108.1 . .
C35 C36 H36A 108.1 . .
C37 C36 H36B 108.1 . .
C35 C36 H36B 108.1 . .
H36A C36 H36B 107.3 . .
C36 C37 C38 111(2) . .
C36 C37 H37A 109.5 . .
C38 C37 H37A 109.5 . .
C36 C37 H37B 109.5 . .
C38 C37 H37B 109.5 . .
H37A C37 H37B 108.1 . .
C47 C46 C45 86(2) . .
C47 C46 H46A 114.4 . .
C45 C46 H46A 114.4 . .
C47 C46 H46B 114.4 . .
C45 C46 H46B 114.4 . .
H46A C46 H46B 111.5 . .
C37 C38 H38A 109.5 . .
C37 C38 H38B 109.5 . .
H38A C38 H38B 109.5 . .
C37 C38 H38C 109.5 . .
H38A C38 H38C 109.5 . .
H38B C38 H38C 109.5 . .
C46 C47 C48 95(2) . .
C46 C47 H47A 112.8 . .
C48 C47 H47A 112.8 . .
C46 C47 H47B 112.8 . .
C48 C47 H47B 112.8 . .
H47A C47 H47B 110.2 . .
C47 C48 H48A 109.5 . .
C47 C48 H48B 109.5 . .
H48A C48 H48B 109.5 . .
C47 C48 H48C 109.5 . .
H48A C48 H48C 109.5 . .
H48B C48 H48C 109.5 . .
C40 C41 C42 100(2) . .
C40 C41 H41A 111.9 . .
C42 C41 H41A 111.9 . .
C40 C41 H41B 111.9 . .
C42 C41 H41B 111.9 . .
H41A C41 H41B 109.6 . .
C43 C42 C41 103(2) . .
C43 C42 H42A 111.2 . .
C41 C42 H42A 111.2 . .
C43 C42 H42B 111.3 . .
C41 C42 H42B 111.2 . .
H42A C42 H42B 109.2 . .
C42 C43 H43A 109.5 . .
C42 C43 H43B 109.5 . .
H43A C43 H43B 109.5 . .
C42 C43 H43C 109.5 . .
H43A C43 H43C 109.5 . .
H43B C43 H43C 109.5 . .
Mn4 Cl2 Mn4 83.12(14) . 2_665
Mn4 Cl2 Mn4 83.12(14) . 3_565
Mn4 Cl2 Mn4 83.11(14) 2_665 3_565

loop_
_geom_bond_atom_site_label_1
_geom_bond_atom_site_label_2
_geom_bond_distance
_geom_bond_site_symmetry_2
Mn3 O6 1.899(8) .
Mn3 O10 1.905(8) 2_665
Mn3 O5 1.936(8) .
Mn3 O11 1.943(8) 2_665
Mn3 O3O 2.216(8) .
Mn3 Cl1I 2.805(3) .
Mn1 O2 2.070(8) .
Mn1 O12 2.089(7) 27_556
Mn1 O3 2.168(8) .
Mn1 O11 2.175(8) 27_556
Mn1 O1O 2.227(11) .
Mn1 O1I 2.423(11) .
Mn2 O2 2.072(8) 27_556
Mn2 O4 2.079(7) .
Mn2 O5 2.176(8) .
Mn2 O1 2.187(8) 27_556
Mn2 O2O 2.232(12) .
Mn2 O2I 2.474(11) .
Mn4 O8 2.095(8) .
Mn4 O8 2.100(8) 2_665
Mn4 O7 2.277(8) .
Mn4 O9 2.289(8) 2_665
Mn4 Cl1I 2.452(4) .
Mn4 Cl2 2.732(4) .
O4 C10 1.394(13) .
O11 C25 1.341(13) .
O11 Mn3 1.943(8) 3_565
O11 Mn1 2.175(8) 26_456
O12 C26 1.406(13) .
O12 Mn1 2.089(7) 26_456
O6 C12 1.355(13) .
O3 C5 1.362(13) .
O5 C11 1.372(13) .
O9 C19 1.401(14) .
O9 Mn4 2.289(8) 3_565
O1 C3 1.345(13) .
O1 Mn2 2.187(8) 26_456
O7 C17 1.426(14) .
O2 C4 1.343(13) .
O2 Mn2 2.071(8) 26_456
O10 C24 1.359(14) .
O10 Mn3 1.905(8) 3_565
C10 C11 1.400(16) .
C10 C9 1.424(16) .
O8 C18 1.423(14) .
O8 Mn4 2.100(8) 3_565
C26 C25 1.371(15) .
C26 C27 1.411(15) .
C15 C16 1.353(15) .
C15 C20 1.385(16) .
C15 H15 0.9500 .
C27 C22 1.406(16) .
C27 C28 1.524(16) .
C2 C1 1.394(15) .
C2 C3 1.451(15) .
C2 C28 1.482(15) .
C20 C19 1.343(16) .
C20 C21 1.570(16) .
C19 C18 1.360(15) .
C4 C3 1.354(15) .
C4 C5 1.417(15) .
C12 C13 1.385(16) .
C12 C11 1.412(16) .
C9 C8 1.327(15) .
C9 C7 1.526(17) .
C13 C8 1.455(17) .
C13 C14 1.515(17) .
C17 C18 1.300(15) .
C17 C16 1.481(16) .
C7 C29 1.512(8) .
C7 C6 1.529(15) .
C7 H7 1.0000 .
C22 C23 1.400(16) .
C22 H22 0.9500 .
C16 C14 1.531(16) .
C1 C6 1.402(15) .
C1 H1 0.9500 .
C25 C24 1.434(17) .
C14 C34 1.536(9) .
C14 H14 1.0000 .
C8 H8 0.9500 .
C28 C44 1.521(9) .
C28 H28 1.0000 .
C5 C6 1.409(15) .
C21 C23 1.534(17) .
C21 C39 1.535(9) .
C21 H21 1.0000 .
C24 C23 1.414(16) .
C29 C30 1.503(14) .
C29 H29A 0.9900 .
C29 H29B 0.9900 .
C30 C31 1.490(15) .
C30 H30A 0.9900 .
C30 H30B 0.9900 .
C39 C40 1.44(2) .
C39 H39A 0.9900 .
C39 H39B 0.9900 .
C34 C35 1.496(18) .
C34 H34A 0.9900 .
C34 H34B 0.9900 .
C44 C45 1.42(2) .
C44 H44A 0.9900 .
C44 H44B 0.9900 .
C32 C31 1.428(18) .
C32 C33 1.601(18) .
C32 H32A 0.9900 .
C32 H32B 0.9900 .
C31 H31A 0.9900 .
C31 H31B 0.9900 .
C35 C36 1.536(19) .
C35 H35A 0.9900 .
C35 H35B 0.9900 .
C40 C41 1.41(3) .
C40 H40A 0.9900 .
C40 H40B 0.9900 .
C45 C46 1.68(3) .
C45 H45A 0.9900 .
C45 H45B 0.9900 .
C33 H33A 0.9800 .
C33 H33B 0.9800 .
C33 H33C 0.9800 .
C36 C37 1.40(3) .
C36 H36A 0.9900 .
C36 H36B 0.9900 .
C37 C38 1.43(3) .
C37 H37A 0.9900 .
C37 H37B 0.9900 .
C46 C47 1.32(3) .
C46 H46A 0.9900 .
C46 H46B 0.9900 .
C38 H38A 0.9800 .
C38 H38B 0.9800 .
C38 H38C 0.9800 .
C47 C48 1.83(3) .
C47 H47A 0.9900 .
C47 H47B 0.9900 .
C48 H48A 0.9800 .
C48 H48B 0.9800 .
C48 H48C 0.9800 .
C41 C42 1.93(3) .
C41 H41A 0.9900 .
C41 H41B 0.9900 .
C42 C43 1.69(3) .
C42 H42A 0.9900 .
C42 H42B 0.9900 .
C43 H43A 0.9800 .
C43 H43B 0.9800 .
C43 H43C 0.9800 .
Cl2 Mn4 2.732(4) 2_665
Cl2 Mn4 2.732(4) 3_565

loop_
_geom_torsion_atom_site_label_1
_geom_torsion_atom_site_label_2
_geom_torsion_atom_site_label_3
_geom_torsion_atom_site_label_4
_geom_torsion
_geom_torsion_site_symmetry_1
O10 Mn3 O6 C12 179.8(7) 2_665
O5 Mn3 O6 C12 -2.5(7) .
O3O Mn3 O6 C12 89.3(7) .
Cl1I Mn3 O6 C12 -92.1(6) .
Mn2 O4 C10 C11 -4.0(11) .
Mn2 O4 C10 C9 178.3(8) .
Mn1 O12 C26 C25 4.4(11) 26_456
Mn1 O12 C26 C27 -175.7(7) 26_456
C25 C26 C27 C22 2.6(16) .
O12 C26 C27 C22 -177.3(9) .
C25 C26 C27 C28 -179.8(10) .
O12 C26 C27 C28 0.3(15) .
C16 C15 C20 C19 2.0(18) .
C16 C15 C20 C21 -175.4(10) .
C15 C20 C19 C18 -3.0(17) .
C21 C20 C19 C18 174.6(10) .
C15 C20 C19 O9 -178.1(10) .
C21 C20 C19 O9 -0.6(17) .
Mn4 O9 C19 C20 160.4(10) 3_565
Mn4 O9 C19 C18 -14.9(12) 3_565
Mn1 O2 C4 C3 174.8(9) .
Mn2 O2 C4 C3 3.8(14) 26_456
Mn1 O2 C4 C5 -3.8(13) .
Mn2 O2 C4 C5 -174.8(8) 26_456
Mn3 O6 C12 C13 179.4(9) .
Mn3 O6 C12 C11 3.1(11) .
O4 C10 C9 C8 174.8(9) .
C11 C10 C9 C8 -3.0(15) .
O4 C10 C9 C7 -3.2(14) .
C11 C10 C9 C7 179.0(9) .
O6 C12 C13 C8 -177.6(10) .
C11 C12 C13 C8 -1.6(16) .
O6 C12 C13 C14 -2.5(16) .
C11 C12 C13 C14 173.5(10) .
Mn4 O7 C17 C18 15.9(13) .
Mn4 O7 C17 C16 -161.5(8) .
C8 C9 C7 C29 38.9(14) .
C10 C9 C7 C29 -143.1(10) .
C8 C9 C7 C6 -87.6(12) .
C10 C9 C7 C6 90.4(12) .
C26 C27 C22 C23 -3.4(16) .
C28 C27 C22 C23 179.0(10) .
C20 C15 C16 C17 -1.7(16) .
C20 C15 C16 C14 176.8(11) .
C18 C17 C16 C15 2.6(16) .
O7 C17 C16 C15 -180.0(10) .
C18 C17 C16 C14 -176.0(11) .
O7 C17 C16 C14 1.4(16) .
C3 C2 C1 C6 -0.5(17) .
C28 C2 C1 C6 -180.0(11) .
Mn3 O11 C25 C26 -178.4(8) 3_565
Mn1 O11 C25 C26 3.7(12) 26_456
Mn3 O11 C25 C24 -3.9(11) 3_565
Mn1 O11 C25 C24 178.1(7) 26_456
O12 C26 C25 O11 -5.8(15) .
C27 C26 C25 O11 174.3(10) .
O12 C26 C25 C24 180.0(9) .
C27 C26 C25 C24 0.0(17) .
Mn2 O1 C3 C4 -8.0(12) 26_456
Mn2 O1 C3 C2 170.9(8) 26_456
O2 C4 C3 O1 3.3(17) .
C5 C4 C3 O1 -178.2(10) .
O2 C4 C3 C2 -175.6(10) .
C5 C4 C3 C2 2.9(17) .
C1 C2 C3 O1 -179.6(10) .
C28 C2 C3 O1 -0.1(15) .
C1 C2 C3 C4 -0.7(16) .
C28 C2 C3 C4 178.7(10) .
C12 C13 C14 C16 -92.9(13) .
C8 C13 C14 C16 82.0(13) .
C12 C13 C14 C34 140.5(12) .
C8 C13 C14 C34 -44.7(15) .
C15 C16 C14 C13 -98.5(13) .
C17 C16 C14 C13 80.0(13) .
C15 C16 C14 C34 27.1(17) .
C17 C16 C14 C34 -154.4(11) .
C10 C9 C8 C13 3.9(16) .
C7 C9 C8 C13 -178.1(9) .
C12 C13 C8 C9 -1.6(16) .
C14 C13 C8 C9 -176.6(10) .
C1 C2 C28 C44 32.9(16) .
C3 C2 C28 C44 -146.4(11) .
C1 C2 C28 C27 -91.8(13) .
C3 C2 C28 C27 88.8(12) .
C22 C27 C28 C2 87.4(12) .
C26 C27 C28 C2 -90.0(13) .
C22 C27 C28 C44 -37.9(15) .
C26 C27 C28 C44 144.7(10) .
Mn3 O5 C11 C10 179.0(8) .
Mn2 O5 C11 C10 -0.5(11) .
Mn3 O5 C11 C12 0.1(11) .
Mn2 O5 C11 C12 -179.4(8) .
O4 C10 C11 O5 3.1(15) .
C9 C10 C11 O5 -179.0(9) .
O4 C10 C11 C12 -178.0(9) .
C9 C10 C11 C12 -0.2(16) .
O6 C12 C11 O5 -2.1(14) .
C13 C12 C11 O5 -178.7(9) .
O6 C12 C11 C10 179.0(9) .
C13 C12 C11 C10 2.4(16) .
Mn1 O3 C5 C6 -169.4(8) .
Mn1 O3 C5 C4 9.8(12) .
O2 C4 C5 O3 -4.5(15) .
C3 C4 C5 O3 177.0(10) .
O2 C4 C5 C6 174.7(10) .
C3 C4 C5 C6 -3.8(17) .
C19 C20 C21 C23 -81.1(14) .
C15 C20 C21 C23 96.4(13) .
C19 C20 C21 C39 151.2(12) .
C15 C20 C21 C39 -31.3(17) .
Mn3 O10 C24 C23 178.7(9) 3_565
Mn3 O10 C24 C25 -2.6(11) 3_565
O11 C25 C24 O10 4.5(14) .
C26 C25 C24 O10 179.1(9) .
O11 C25 C24 C23 -176.7(9) .
C26 C25 C24 C23 -2.1(15) .
C2 C1 C6 C5 -0.3(18) .
C2 C1 C6 C7 -175.9(11) .
O3 C5 C6 C1 -178.4(10) .
C4 C5 C6 C1 2.4(16) .
O3 C5 C6 C7 -2.7(16) .
C4 C5 C6 C7 178.2(10) .
C29 C7 C6 C1 -38.9(16) .
C9 C7 C6 C1 89.1(13) .
C29 C7 C6 C5 145.7(11) .
C9 C7 C6 C5 -86.3(13) .
C9 C7 C29 C30 63.5(14) .
C6 C7 C29 C30 -170.2(11) .
C27 C22 C23 C24 1.6(16) .
C27 C22 C23 C21 173.9(10) .
O10 C24 C23 C22 179.9(10) .
C25 C24 C23 C22 1.3(15) .
O10 C24 C23 C21 7.2(16) .
C25 C24 C23 C21 -171.5(9) .
C39 C21 C23 C22 46.6(15) .
C20 C21 C23 C22 -82.2(13) .
C39 C21 C23 C24 -141.0(12) .
C20 C21 C23 C24 90.2(13) .
O7 C17 C18 C19 178.6(10) .
C16 C17 C18 C19 -4.0(19) .
O7 C17 C18 O8 -2.1(16) .
C16 C17 C18 O8 175.3(10) .
C20 C19 C18 C17 4.1(19) .
O9 C19 C18 C17 179.9(11) .
C20 C19 C18 O8 -175.1(10) .
O9 C19 C18 O8 0.6(15) .
Mn4 O8 C18 C17 -14.9(13) .
Mn4 O8 C18 C17 -163.6(9) 3_565
Mn4 O8 C18 C19 164.4(8) .
Mn4 O8 C18 C19 15.7(13) 3_565
C7 C29 C30 C31 171.9(13) .
C23 C21 C39 C40 57.2(18) .
C20 C21 C39 C40 -176.0(14) .
C13 C14 C34 C35 -66.7(16) .
C16 C14 C34 C35 168.8(12) .
C2 C28 C44 C45 169.2(17) .
C27 C28 C44 C45 -68(2) .
C33 C32 C31 C30 -179.1(15) .
C29 C30 C31 C32 177.9(14) .
C14 C34 C35 C36 173.6(15) .
C21 C39 C40 C41 60(2) .
C28 C44 C45 C46 -154(2) .
C34 C35 C36 C37 179(2) .
C35 C36 C37 C38 167(2) .
C44 C45 C46 C47 -90(3) .
C45 C46 C47 C48 -168.5(19) .
C39 C40 C41 C42 159.8(15) .
